data_4069844
loop_
_publ_author_name
'Cui, Haiyan'
'Shao, Yanjun'
'Li, Xiaofei'
'Kong, Lingbing'
'Cui, Chunming'

_publ_section_title
;
 Dehydrochlorination to Silylenes by N-Heterocyclic Carbenes
;
_journal_issue 17
_journal_name_full Organometallics
_journal_page_first 5191
_journal_paper_doi 10.1021/om900444z
_journal_volume 28
_journal_year 2009
_chemical_formula_sum 'C37 H60 N4 Si2'
_chemical_formula_weight 617.07
_chemical_name_systematic
; 
 ? 
;
_space_group_IT_number 14
_symmetry_cell_setting monoclinic
_symmetry_space_group_name_Hall '-P 2ybc'
_symmetry_space_group_name_H-M 'P 1 21/c 1'
_atom_sites_solution_hydrogens geom
_atom_sites_solution_primary direct
_atom_sites_solution_secondary difmap
_audit_creation_method SHELXL-97
_cell_angle_alpha 90.00
_cell_angle_beta 99.15(3)
_cell_angle_gamma 90.00
_cell_formula_units_Z 8
_cell_length_a 29.013(6)
_cell_length_b 11.349(2)
_cell_length_c 23.425(5)
_cell_measurement_reflns_used 19069
_cell_measurement_temperature 113(2)
_cell_measurement_theta_max 27.472
_cell_measurement_theta_min 1.761
_cell_volume 7615(3)
_computing_cell_refinement crystalclear
_computing_data_collection crystalclear
_computing_data_reduction crystalclear
_computing_molecular_graphics 'Bruker SHELXTL'
_computing_publication_material 'Bruker SHELXTL'
_computing_structure_refinement 'SHELXL-97 (Sheldrick, 1997)'
_computing_structure_solution 'SHELXS-97 (Sheldrick, 1990)'
_diffrn_ambient_temperature 113(2)
_diffrn_measured_fraction_theta_full 0.995
_diffrn_measured_fraction_theta_max 0.995
_diffrn_measurement_device_type 'rigaku saturn'
_diffrn_measurement_method '\w scans'
_diffrn_radiation_monochromator confocal
_diffrn_radiation_source 'rotating anode'
_diffrn_radiation_type MoK\a
_diffrn_radiation_wavelength 0.71073
_diffrn_reflns_av_R_equivalents 0.0511
_diffrn_reflns_av_sigmaI/netI 0.0551
_diffrn_reflns_limit_h_max 34
_diffrn_reflns_limit_h_min -34
_diffrn_reflns_limit_k_max 11
_diffrn_reflns_limit_k_min -13
_diffrn_reflns_limit_l_max 26
_diffrn_reflns_limit_l_min -27
_diffrn_reflns_number 50498
_diffrn_reflns_theta_full 25.02
_diffrn_reflns_theta_max 25.02
_diffrn_reflns_theta_min 1.76
_diffrn_standards_decay_% 0
_diffrn_standards_interval_count 0
_diffrn_standards_interval_time 0
_diffrn_standards_number 0
_exptl_absorpt_coefficient_mu 0.122
_exptl_absorpt_correction_T_max 0.9855
_exptl_absorpt_correction_T_min 0.9690
_exptl_absorpt_correction_type multi-scan
_exptl_absorpt_process_details crystalclear
_exptl_crystal_density_diffrn 1.076
_exptl_crystal_density_method 'not measured'
_exptl_crystal_F_000 2704
_exptl_crystal_size_max 0.26
_exptl_crystal_size_mid 0.20
_exptl_crystal_size_min 0.12
_refine_diff_density_max 0.766
_refine_diff_density_min -0.604
_refine_diff_density_rms 0.050
_refine_ls_extinction_method none
_refine_ls_goodness_of_fit_ref 1.089
_refine_ls_hydrogen_treatment constr
_refine_ls_matrix_type full
_refine_ls_number_parameters 807
_refine_ls_number_reflns 13373
_refine_ls_number_restraints 0
_refine_ls_restrained_S_all 1.089
_refine_ls_R_factor_all 0.0709
_refine_ls_R_factor_gt 0.0549
_refine_ls_shift/su_max 0.002
_refine_ls_shift/su_mean 0.000
_refine_ls_structure_factor_coef Fsqd
_refine_ls_weighting_details 'calc w=1/[\s^2^(Fo^2^)+(0.0649P)^2^+3.3132P] where P=(Fo^2^+2Fc^2^)/3'
_refine_ls_weighting_scheme calc
_refine_ls_wR_factor_gt 0.1352
_refine_ls_wR_factor_ref 0.1460
_reflns_number_gt 10769
_reflns_number_total 13373
_reflns_threshold_expression >2sigma(I)
_cod_data_source_file om900444z_si_001.cif
_cod_data_source_block r81009b1
_cod_depositor_comments
;
The following automatic conversions were performed:

'_symmetry_cell_setting' value 'Monoclinic' changed to 'monoclinic'
according to /home/saulius/struct/CIF-dictionaries/cif_core.dic
dictionary named 'cif_core.dic' version 2.4.2 from
2011-04-26.

'_exptl_absorpt_correction_type' value 'MULTI-SCAN'
changed to 'multi-scan' according to
/home/saulius/struct/CIF-dictionaries/cif_core.dic dictionary named
'cif_core.dic' version 2.4.2 from
2011-04-26.

'_refine_ls_hydrogen_treatment' value 'CONSTR' changed
to 'constr' according to
/home/saulius/struct/CIF-dictionaries/cif_core.dic dictionary named
'cif_core.dic' version 2.4.2 from 2011-04-26.

Automatic conversion script
Id: cif_fix_values 1715 2011-07-08 13:25:40Z adriana 
;
_cod_original_sg_symbol_H-M P2(1)/c
_cod_database_code 4069844

loop_
_symmetry_equiv_pos_as_xyz
'x, y, z'
'-x, y+1/2, -z+1/2'
'-x, -y, -z'
'x, -y-1/2, z-1/2'

loop_
_atom_site_label
_atom_site_type_symbol
_atom_site_fract_x
_atom_site_fract_y
_atom_site_fract_z
_atom_site_U_iso_or_equiv
_atom_site_adp_type
_atom_site_occupancy
_atom_site_symmetry_multiplicity
_atom_site_calc_flag
_atom_site_refinement_flags
Si1 Si 0.38321(2) 0.63676(5) 0.11336(3) 0.01978(15) Uani 1 1 d .
Si2 Si 0.43315(2) 0.47194(5) 0.08326(3) 0.02428(16) Uani 1 1 d .
Si3 Si 0.11632(2) 0.33914(5) 0.38716(3) 0.01919(14) Uani 1 1 d .
Si4 Si 0.07036(2) 0.51906(5) 0.40896(3) 0.02009(15) Uani 1 1 d .
N1 N 0.40253(6) 0.59361(15) 0.04991(8) 0.0200(4) Uani 1 1 d .
N2 N 0.41106(6) 0.51295(15) 0.14521(8) 0.0214(4) Uani 1 1 d .
N3 N 0.24491(6) 0.59207(16) 0.07875(8) 0.0245(4) Uani 1 1 d .
N4 N 0.28797(6) 0.70040(15) 0.14011(8) 0.0218(4) Uani 1 1 d .
N5 N 0.08800(6) 0.45496(15) 0.34817(8) 0.0200(4) Uani 1 1 d .
N6 N 0.10044(6) 0.40357(15) 0.44851(7) 0.0199(4) Uani 1 1 d .
N7 N 0.25418(6) 0.38600(16) 0.40460(8) 0.0260(4) Uani 1 1 d .
N8 N 0.20830(6) 0.26542(15) 0.35369(8) 0.0229(4) Uani 1 1 d .
C1 C 0.41472(7) 0.46024(18) 0.20134(10) 0.0228(5) Uani 1 1 d .
C2 C 0.38081(8) 0.37848(19) 0.21365(10) 0.0245(5) Uani 1 1 d .
C3 C 0.38581(8) 0.3276(2) 0.26792(11) 0.0334(6) Uani 1 1 d .
H3 H 0.3635 0.2740 0.2761 0.040 Uiso 1 1 calc R
C4 C 0.42288(9) 0.3542(3) 0.31008(11) 0.0434(7) Uani 1 1 d .
H4 H 0.4259 0.3182 0.3462 0.052 Uiso 1 1 calc R
C5 C 0.45570(9) 0.4353(3) 0.29814(11) 0.0413(7) Uani 1 1 d .
H5 H 0.4806 0.4540 0.3269 0.050 Uiso 1 1 calc R
C6 C 0.45256(8) 0.4895(2) 0.24450(10) 0.0285(5) Uani 1 1 d .
C7 C 0.48992(8) 0.5787(2) 0.23490(11) 0.0318(6) Uani 1 1 d .
H7 H 0.4824 0.6074 0.1951 0.038 Uiso 1 1 calc R
C8 C 0.48959(10) 0.6844(3) 0.27537(14) 0.0510(8) Uani 1 1 d .
H8A H 0.4592 0.7202 0.2691 0.077 Uiso 1 1 calc R
H8B H 0.5124 0.7409 0.2676 0.077 Uiso 1 1 calc R
H8C H 0.4969 0.6585 0.3148 0.077 Uiso 1 1 calc R
C9 C 0.53864(8) 0.5238(2) 0.24249(12) 0.0420(7) Uani 1 1 d .
H9A H 0.5475 0.4988 0.2819 0.063 Uiso 1 1 calc R
H9B H 0.5606 0.5810 0.2331 0.063 Uiso 1 1 calc R
H9C H 0.5384 0.4571 0.2173 0.063 Uiso 1 1 calc R
C10 C 0.33788(8) 0.3454(2) 0.17035(11) 0.0290(5) Uani 1 1 d .
H10 H 0.3404 0.3839 0.1335 0.035 Uiso 1 1 calc R
C11 C 0.33500(10) 0.2121(2) 0.15999(12) 0.0447(7) Uani 1 1 d .
H11A H 0.3635 0.1850 0.1486 0.067 Uiso 1 1 calc R
H11B H 0.3093 0.1949 0.1299 0.067 Uiso 1 1 calc R
H11C H 0.3303 0.1730 0.1949 0.067 Uiso 1 1 calc R
C12 C 0.29330(8) 0.3900(2) 0.19066(12) 0.0387(6) Uani 1 1 d .
H12A H 0.2913 0.3575 0.2280 0.058 Uiso 1 1 calc R
H12B H 0.2666 0.3659 0.1636 0.058 Uiso 1 1 calc R
H12C H 0.2941 0.4744 0.1931 0.058 Uiso 1 1 calc R
C13 C 0.40485(7) 0.65290(18) -0.00378(9) 0.0213(5) Uani 1 1 d .
C14 C 0.43026(7) 0.75940(19) -0.00492(10) 0.0245(5) Uani 1 1 d .
C15 C 0.43057(8) 0.8160(2) -0.05762(10) 0.0292(5) Uani 1 1 d .
H15 H 0.4469 0.8864 -0.0582 0.035 Uiso 1 1 calc R
C16 C 0.40739(8) 0.7710(2) -0.10885(10) 0.0323(6) Uani 1 1 d .
H16 H 0.4077 0.8106 -0.1435 0.039 Uiso 1 1 calc R
C17 C 0.38366(8) 0.6661(2) -0.10762(10) 0.0303(5) Uani 1 1 d .
H17 H 0.3686 0.6343 -0.1422 0.036 Uiso 1 1 calc R
C18 C 0.38150(7) 0.60619(19) -0.05646(10) 0.0247(5) Uani 1 1 d .
C19 C 0.35332(8) 0.4927(2) -0.06041(10) 0.0292(5) Uani 1 1 d .
H19 H 0.3545 0.4613 -0.0212 0.035 Uiso 1 1 calc R
C20 C 0.37383(10) 0.4000(2) -0.09675(12) 0.0460(7) Uani 1 1 d .
H20A H 0.3734 0.4297 -0.1352 0.069 Uiso 1 1 calc R
H20B H 0.3555 0.3293 -0.0983 0.069 Uiso 1 1 calc R
H20C H 0.4054 0.3831 -0.0795 0.069 Uiso 1 1 calc R
C21 C 0.30238(9) 0.5161(3) -0.08548(12) 0.0461(7) Uani 1 1 d .
H21A H 0.2902 0.5760 -0.0631 0.069 Uiso 1 1 calc R
H21B H 0.2846 0.4450 -0.0843 0.069 Uiso 1 1 calc R
H21C H 0.3003 0.5421 -0.1248 0.069 Uiso 1 1 calc R
C22 C 0.45696(7) 0.81693(19) 0.04903(10) 0.0251(5) Uani 1 1 d .
H22 H 0.4570 0.7622 0.0814 0.030 Uiso 1 1 calc R
C23 C 0.50783(8) 0.8412(2) 0.04254(11) 0.0335(6) Uani 1 1 d .
H23A H 0.5238 0.7678 0.0399 0.050 Uiso 1 1 calc R
H23B H 0.5229 0.8845 0.0755 0.050 Uiso 1 1 calc R
H23C H 0.5087 0.8865 0.0081 0.050 Uiso 1 1 calc R
C24 C 0.43244(8) 0.9301(2) 0.06313(11) 0.0328(6) Uani 1 1 d .
H24A H 0.4326 0.9858 0.0323 0.049 Uiso 1 1 calc R
H24B H 0.4486 0.9630 0.0985 0.049 Uiso 1 1 calc R
H24C H 0.4008 0.9125 0.0674 0.049 Uiso 1 1 calc R
C25 C 0.41441(10) 0.3213(2) 0.05811(12) 0.0401(6) Uani 1 1 d .
H25A H 0.4296 0.2641 0.0849 0.060 Uiso 1 1 calc R
H25B H 0.4228 0.3077 0.0206 0.060 Uiso 1 1 calc R
H25C H 0.3812 0.3143 0.0558 0.060 Uiso 1 1 calc R
C26 C 0.49716(8) 0.4826(3) 0.08580(11) 0.0398(6) Uani 1 1 d .
H26A H 0.5074 0.5607 0.0972 0.060 Uiso 1 1 calc R
H26B H 0.5048 0.4657 0.0482 0.060 Uiso 1 1 calc R
H26C H 0.5125 0.4267 0.1133 0.060 Uiso 1 1 calc R
C27 C 0.31884(7) 0.64367(18) 0.10738(9) 0.0209(5) Uani 1 1 d .
C28 C 0.29010(7) 0.57745(19) 0.06887(10) 0.0239(5) Uani 1 1 d .
H28 H 0.2994 0.5299 0.0404 0.029 Uiso 1 1 calc R
C29 C 0.24283(8) 0.67015(19) 0.12280(10) 0.0254(5) Uani 1 1 d .
H29 H 0.2166 0.6962 0.1374 0.030 Uiso 1 1 calc R
C30 C 0.20284(8) 0.5378(2) 0.04350(11) 0.0303(5) Uani 1 1 d .
C31 C 0.21519(9) 0.4146(2) 0.02422(12) 0.0403(6) Uani 1 1 d .
H31A H 0.2379 0.4208 -0.0013 0.060 Uiso 1 1 calc R
H31B H 0.1876 0.3769 0.0044 0.060 Uiso 1 1 calc R
H31C H 0.2278 0.3687 0.0575 0.060 Uiso 1 1 calc R
C32 C 0.18760(9) 0.6163(2) -0.00863(12) 0.0403(6) Uani 1 1 d .
H32A H 0.1813 0.6941 0.0042 0.060 Uiso 1 1 calc R
H32B H 0.1599 0.5845 -0.0312 0.060 Uiso 1 1 calc R
H32C H 0.2120 0.6199 -0.0318 0.060 Uiso 1 1 calc R
C33 C 0.16430(9) 0.5286(3) 0.08049(13) 0.0448(7) Uani 1 1 d .
H33A H 0.1750 0.4819 0.1141 0.067 Uiso 1 1 calc R
H33B H 0.1373 0.4921 0.0585 0.067 Uiso 1 1 calc R
H33C H 0.1562 0.6060 0.0922 0.067 Uiso 1 1 calc R
C34 C 0.30317(8) 0.78292(19) 0.18911(10) 0.0255(5) Uani 1 1 d .
C35 C 0.26123(8) 0.8195(2) 0.21664(11) 0.0357(6) Uani 1 1 d .
H35A H 0.2385 0.8572 0.1882 0.054 Uiso 1 1 calc R
H35B H 0.2711 0.8733 0.2478 0.054 Uiso 1 1 calc R
H35C H 0.2476 0.7510 0.2313 0.054 Uiso 1 1 calc R
C36 C 0.33843(8) 0.7199(2) 0.23444(10) 0.0331(6) Uani 1 1 d .
H36A H 0.3242 0.6512 0.2479 0.050 Uiso 1 1 calc R
H36B H 0.3481 0.7721 0.2663 0.050 Uiso 1 1 calc R
H36C H 0.3651 0.6970 0.2175 0.050 Uiso 1 1 calc R
C37 C 0.32462(8) 0.8931(2) 0.16636(11) 0.0323(6) Uani 1 1 d .
H37A H 0.3509 0.8709 0.1484 0.049 Uiso 1 1 calc R
H37B H 0.3347 0.9458 0.1979 0.049 Uiso 1 1 calc R
H37C H 0.3017 0.9316 0.1385 0.049 Uiso 1 1 calc R
C38 C 0.08158(7) 0.48428(17) 0.28826(9) 0.0198(5) Uani 1 1 d .
C39 C 0.11420(7) 0.55653(18) 0.26577(9) 0.0221(5) Uani 1 1 d .
C40 C 0.10691(8) 0.58150(19) 0.20694(10) 0.0270(5) Uani 1 1 d .
H40 H 0.1280 0.6297 0.1919 0.032 Uiso 1 1 calc R
C41 C 0.06909(8) 0.5364(2) 0.17027(10) 0.0302(5) Uani 1 1 d .
H41 H 0.0649 0.5534 0.1310 0.036 Uiso 1 1 calc R
C42 C 0.03753(8) 0.46599(19) 0.19241(10) 0.0262(5) Uani 1 1 d .
H42 H 0.0121 0.4359 0.1675 0.031 Uiso 1 1 calc R
C43 C 0.04259(7) 0.43861(18) 0.25089(9) 0.0221(5) Uani 1 1 d .
C44 C 0.00676(8) 0.35850(19) 0.27171(10) 0.0260(5) Uani 1 1 d .
H44 H 0.0164 0.3462 0.3133 0.031 Uiso 1 1 calc R
C45 C 0.00546(10) 0.2381(2) 0.24243(12) 0.0416(7) Uani 1 1 d .
H45A H -0.0046 0.2472 0.2016 0.062 Uiso 1 1 calc R
H45B H -0.0159 0.1876 0.2581 0.062 Uiso 1 1 calc R
H45C H 0.0361 0.2038 0.2491 0.062 Uiso 1 1 calc R
C46 C -0.04195(8) 0.4137(2) 0.26310(12) 0.0383(6) Uani 1 1 d .
H46A H -0.0408 0.4877 0.2831 0.057 Uiso 1 1 calc R
H46B H -0.0632 0.3617 0.2781 0.057 Uiso 1 1 calc R
H46C H -0.0525 0.4264 0.2226 0.057 Uiso 1 1 calc R
C47 C 0.15793(7) 0.60504(19) 0.30312(10) 0.0253(5) Uani 1 1 d .
H47 H 0.1577 0.5790 0.3430 0.030 Uiso 1 1 calc R
C48 C 0.15864(8) 0.7400(2) 0.30291(11) 0.0329(6) Uani 1 1 d .
H48A H 0.1593 0.7678 0.2643 0.049 Uiso 1 1 calc R
H48B H 0.1859 0.7675 0.3280 0.049 Uiso 1 1 calc R
H48C H 0.1312 0.7693 0.3162 0.049 Uiso 1 1 calc R
C49 C 0.20190(8) 0.5552(2) 0.28361(11) 0.0332(6) Uani 1 1 d .
H49A H 0.2020 0.4709 0.2871 0.050 Uiso 1 1 calc R
H49B H 0.2290 0.5869 0.3075 0.050 Uiso 1 1 calc R
H49C H 0.2023 0.5765 0.2440 0.050 Uiso 1 1 calc R
C50 C 0.09736(7) 0.35412(18) 0.50406(9) 0.0205(5) Uani 1 1 d .
C51 C 0.06667(7) 0.25961(18) 0.50974(9) 0.0220(5) Uani 1 1 d .
C52 C 0.06631(8) 0.20966(19) 0.56386(10) 0.0285(5) Uani 1 1 d .
H52 H 0.0466 0.1464 0.5672 0.034 Uiso 1 1 calc R
C53 C 0.09442(8) 0.2513(2) 0.61262(10) 0.0325(6) Uani 1 1 d .
H53 H 0.0940 0.2162 0.6484 0.039 Uiso 1 1 calc R
C54 C 0.12318(8) 0.3461(2) 0.60728(10) 0.0307(5) Uani 1 1 d .
H54 H 0.1418 0.3754 0.6402 0.037 Uiso 1 1 calc R
C55 C 0.12512(8) 0.39917(19) 0.55428(10) 0.0250(5) Uani 1 1 d .
C56 C 0.15742(8) 0.5045(2) 0.55320(10) 0.0293(5) Uani 1 1 d .
H56 H 0.1550 0.5315 0.5131 0.035 Uiso 1 1 calc R
C57 C 0.14236(10) 0.6060(2) 0.58922(12) 0.0401(6) Uani 1 1 d .
H57A H 0.1110 0.6292 0.5737 0.060 Uiso 1 1 calc R
H57B H 0.1630 0.6717 0.5880 0.060 Uiso 1 1 calc R
H57C H 0.1436 0.5807 0.6285 0.060 Uiso 1 1 calc R
C58 C 0.20825(8) 0.4709(2) 0.57455(12) 0.0417(7) Uani 1 1 d .
H58A H 0.2116 0.4467 0.6143 0.062 Uiso 1 1 calc R
H58B H 0.2280 0.5376 0.5712 0.062 Uiso 1 1 calc R
H58C H 0.2170 0.4072 0.5516 0.062 Uiso 1 1 calc R
C59 C 0.03322(7) 0.20977(19) 0.45881(10) 0.0252(5) Uani 1 1 d .
H59 H 0.0370 0.2558 0.4245 0.030 Uiso 1 1 calc R
C60 C 0.04456(8) 0.0817(2) 0.44711(11) 0.0323(6) Uani 1 1 d .
H60A H 0.0764 0.0759 0.4409 0.048 Uiso 1 1 calc R
H60B H 0.0242 0.0544 0.4133 0.048 Uiso 1 1 calc R
H60C H 0.0402 0.0342 0.4797 0.048 Uiso 1 1 calc R
C61 C -0.01757(8) 0.2233(2) 0.46865(11) 0.0326(6) Uani 1 1 d .
H61A H -0.0227 0.1757 0.5009 0.049 Uiso 1 1 calc R
H61B H -0.0382 0.1984 0.4346 0.049 Uiso 1 1 calc R
H61C H -0.0236 0.3044 0.4765 0.049 Uiso 1 1 calc R
C62 C 0.09428(8) 0.66928(19) 0.42528(11) 0.0298(5) Uani 1 1 d .
H62A H 0.1270 0.6696 0.4231 0.045 Uiso 1 1 calc R
H62B H 0.0897 0.6917 0.4635 0.045 Uiso 1 1 calc R
H62C H 0.0784 0.7241 0.3977 0.045 Uiso 1 1 calc R
C63 C 0.00664(8) 0.5228(2) 0.41073(10) 0.0274(5) Uani 1 1 d .
H63A H -0.0078 0.5814 0.3842 0.041 Uiso 1 1 calc R
H63B H 0.0014 0.5418 0.4491 0.041 Uiso 1 1 calc R
H63C H -0.0067 0.4471 0.3998 0.041 Uiso 1 1 calc R
C64 C 0.17998(7) 0.33041(18) 0.38693(9) 0.0222(5) Uani 1 1 d .
C65 C 0.21049(7) 0.40442(19) 0.41879(10) 0.0251(5) Uani 1 1 d .
H65 H 0.2031 0.4586 0.4457 0.030 Uiso 1 1 calc R
C66 C 0.25391(8) 0.29797(19) 0.36463(10) 0.0271(5) Uani 1 1 d .
H66 H 0.2789 0.2678 0.3488 0.033 Uiso 1 1 calc R
C67 C 0.29759(8) 0.4466(2) 0.43205(11) 0.0331(6) Uani 1 1 d .
C68 C 0.28584(9) 0.5732(2) 0.44837(14) 0.0455(7) Uani 1 1 d .
H68A H 0.2686 0.6119 0.4152 0.068 Uiso 1 1 calc R
H68B H 0.3142 0.6157 0.4611 0.068 Uiso 1 1 calc R
H68C H 0.2674 0.5711 0.4789 0.068 Uiso 1 1 calc R
C69 C 0.31767(9) 0.3778(3) 0.48585(13) 0.0462(7) Uani 1 1 d .
H69A H 0.2961 0.3796 0.5129 0.069 Uiso 1 1 calc R
H69B H 0.3467 0.4126 0.5031 0.069 Uiso 1 1 calc R
H69C H 0.3229 0.2976 0.4755 0.069 Uiso 1 1 calc R
C70 C 0.33176(9) 0.4517(2) 0.38895(13) 0.0452(7) Uani 1 1 d .
H70A H 0.3379 0.3732 0.3768 0.068 Uiso 1 1 calc R
H70B H 0.3604 0.4874 0.4070 0.068 Uiso 1 1 calc R
H70C H 0.3185 0.4975 0.3560 0.068 Uiso 1 1 calc R
C71 C 0.19030(8) 0.17223(19) 0.31092(10) 0.0254(5) Uani 1 1 d .
C72 C 0.17491(8) 0.0659(2) 0.34324(10) 0.0307(5) Uani 1 1 d .
H72A H 0.2013 0.0344 0.3686 0.046 Uiso 1 1 calc R
H72B H 0.1623 0.0065 0.3159 0.046 Uiso 1 1 calc R
H72C H 0.1514 0.0898 0.3655 0.046 Uiso 1 1 calc R
C73 C 0.22879(9) 0.1353(2) 0.27724(11) 0.0366(6) Uani 1 1 d .
H73A H 0.2373 0.2012 0.2554 0.055 Uiso 1 1 calc R
H73B H 0.2177 0.0722 0.2514 0.055 Uiso 1 1 calc R
H73C H 0.2555 0.1093 0.3037 0.055 Uiso 1 1 calc R
C74 C 0.14950(8) 0.2210(2) 0.26825(10) 0.0310(5) Uani 1 1 d .
H74A H 0.1252 0.2461 0.2889 0.046 Uiso 1 1 calc R
H74B H 0.1377 0.1607 0.2411 0.046 Uiso 1 1 calc R
H74C H 0.1599 0.2868 0.2480 0.046 Uiso 1 1 calc R

loop_
_atom_site_aniso_label
_atom_site_aniso_U_11
_atom_site_aniso_U_22
_atom_site_aniso_U_33
_atom_site_aniso_U_23
_atom_site_aniso_U_13
_atom_site_aniso_U_12
Si1 0.0214(3) 0.0200(3) 0.0178(3) 0.0009(2) 0.0029(2) -0.0010(2)
Si2 0.0269(3) 0.0262(3) 0.0201(4) 0.0021(2) 0.0049(3) 0.0045(3)
Si3 0.0220(3) 0.0194(3) 0.0156(3) 0.0004(2) 0.0012(2) -0.0008(2)
Si4 0.0244(3) 0.0190(3) 0.0165(3) -0.0006(2) 0.0022(2) -0.0010(2)
N1 0.0220(9) 0.0209(9) 0.0171(10) 0.0026(7) 0.0033(8) 0.0004(7)
N2 0.0241(9) 0.0230(9) 0.0171(10) 0.0019(7) 0.0033(8) 0.0011(7)
N3 0.0198(9) 0.0270(10) 0.0260(11) -0.0009(8) 0.0014(8) -0.0003(8)
N4 0.0232(9) 0.0212(9) 0.0209(10) 0.0010(7) 0.0028(8) 0.0009(7)
N5 0.0224(9) 0.0208(9) 0.0161(10) 0.0002(7) 0.0005(8) 0.0002(7)
N6 0.0235(9) 0.0203(9) 0.0149(10) 0.0006(7) 0.0004(8) -0.0018(7)
N7 0.0216(10) 0.0271(10) 0.0281(11) 0.0017(8) 0.0001(8) -0.0009(8)
N8 0.0253(10) 0.0220(9) 0.0212(11) 0.0007(7) 0.0027(8) 0.0032(8)
C1 0.0242(11) 0.0248(11) 0.0193(12) 0.0014(9) 0.0033(9) 0.0020(9)
C2 0.0264(12) 0.0225(11) 0.0246(13) 0.0021(9) 0.0037(10) 0.0000(9)
C3 0.0307(13) 0.0406(14) 0.0289(14) 0.0088(11) 0.0051(11) -0.0071(11)
C4 0.0441(16) 0.0629(19) 0.0227(15) 0.0148(12) 0.0040(12) -0.0107(13)
C5 0.0368(14) 0.0640(18) 0.0201(14) 0.0049(12) -0.0054(11) -0.0138(13)
C6 0.0243(12) 0.0358(13) 0.0250(14) 0.0014(10) 0.0025(10) -0.0046(10)
C7 0.0277(12) 0.0390(14) 0.0282(14) 0.0003(11) 0.0026(11) -0.0091(11)
C8 0.0493(17) 0.0518(18) 0.054(2) -0.0130(14) 0.0152(15) -0.0154(14)
C9 0.0315(14) 0.0536(17) 0.0407(17) 0.0037(13) 0.0050(12) -0.0098(12)
C10 0.0309(13) 0.0273(12) 0.0275(14) 0.0037(10) 0.0012(10) -0.0049(10)
C11 0.0596(18) 0.0285(14) 0.0436(18) 0.0000(12) 0.0010(14) -0.0097(12)
C12 0.0311(13) 0.0419(15) 0.0424(17) 0.0121(12) 0.0038(12) -0.0055(11)
C13 0.0205(11) 0.0249(11) 0.0188(12) 0.0023(9) 0.0042(9) 0.0025(9)
C14 0.0253(11) 0.0255(12) 0.0222(13) 0.0013(9) 0.0023(10) 0.0011(9)
C15 0.0342(13) 0.0264(12) 0.0273(14) 0.0060(10) 0.0057(11) -0.0049(10)
C16 0.0411(14) 0.0361(14) 0.0194(13) 0.0073(10) 0.0035(11) -0.0011(11)
C17 0.0334(13) 0.0361(13) 0.0197(13) -0.0013(10) -0.0005(10) 0.0000(11)
C18 0.0233(11) 0.0290(12) 0.0214(13) -0.0001(9) 0.0026(10) -0.0001(9)
C19 0.0328(13) 0.0330(13) 0.0219(13) -0.0050(10) 0.0048(10) -0.0082(10)
C20 0.0662(19) 0.0328(14) 0.0432(18) -0.0123(12) 0.0216(15) -0.0153(13)
C21 0.0331(14) 0.075(2) 0.0274(16) 0.0042(13) -0.0038(12) -0.0187(14)
C22 0.0266(12) 0.0275(12) 0.0208(13) 0.0024(9) 0.0022(10) -0.0041(9)
C23 0.0305(13) 0.0421(15) 0.0278(14) 0.0034(11) 0.0038(11) -0.0079(11)
C24 0.0385(14) 0.0305(13) 0.0288(14) -0.0025(10) 0.0039(11) -0.0018(11)
C25 0.0577(17) 0.0292(13) 0.0349(16) -0.0011(11) 0.0116(13) 0.0084(12)
C26 0.0330(14) 0.0595(18) 0.0278(15) 0.0053(12) 0.0076(11) 0.0106(12)
C27 0.0237(11) 0.0199(11) 0.0186(12) 0.0008(8) 0.0017(9) 0.0010(9)
C28 0.0239(11) 0.0249(12) 0.0229(13) 0.0004(9) 0.0039(10) 0.0026(9)
C29 0.0237(11) 0.0255(12) 0.0274(13) 0.0008(9) 0.0052(10) 0.0032(9)
C30 0.0239(12) 0.0353(13) 0.0307(15) -0.0079(10) 0.0009(10) -0.0040(10)
C31 0.0358(14) 0.0370(15) 0.0456(18) -0.0111(12) -0.0010(12) -0.0051(11)
C32 0.0325(14) 0.0479(16) 0.0363(16) -0.0077(12) -0.0070(12) 0.0060(12)
C33 0.0292(14) 0.0581(18) 0.0479(19) -0.0128(14) 0.0082(13) -0.0142(12)
C34 0.0289(12) 0.0229(11) 0.0240(13) -0.0053(9) 0.0019(10) 0.0004(9)
C35 0.0380(14) 0.0337(14) 0.0375(16) -0.0127(11) 0.0127(12) -0.0017(11)
C36 0.0420(14) 0.0330(13) 0.0231(14) -0.0049(10) 0.0012(11) 0.0014(11)
C37 0.0341(13) 0.0231(12) 0.0392(16) -0.0043(10) 0.0040(11) -0.0026(10)
C38 0.0247(11) 0.0175(10) 0.0171(12) 0.0020(8) 0.0028(9) 0.0049(8)
C39 0.0277(12) 0.0184(11) 0.0201(12) 0.0008(8) 0.0039(9) 0.0041(9)
C40 0.0327(13) 0.0249(12) 0.0249(13) 0.0065(9) 0.0087(10) 0.0007(10)
C41 0.0422(14) 0.0312(13) 0.0163(13) 0.0043(9) 0.0017(11) 0.0042(11)
C42 0.0337(13) 0.0250(12) 0.0182(12) -0.0011(9) -0.0015(10) 0.0009(10)
C43 0.0280(12) 0.0185(11) 0.0190(12) -0.0009(8) 0.0016(9) 0.0026(9)
C44 0.0301(12) 0.0249(12) 0.0213(13) 0.0009(9) -0.0012(10) -0.0029(9)
C45 0.0509(16) 0.0287(14) 0.0454(18) -0.0033(12) 0.0085(13) -0.0089(12)
C46 0.0303(13) 0.0396(15) 0.0444(17) 0.0035(12) 0.0039(12) -0.0049(11)
C47 0.0256(12) 0.0251(12) 0.0253(13) 0.0043(9) 0.0040(10) -0.0020(9)
C48 0.0348(13) 0.0261(13) 0.0372(16) 0.0015(10) 0.0036(11) -0.0029(10)
C49 0.0291(13) 0.0319(13) 0.0387(16) 0.0069(11) 0.0056(11) -0.0005(10)
C50 0.0241(11) 0.0216(11) 0.0156(12) 0.0010(8) 0.0023(9) 0.0014(9)
C51 0.0268(11) 0.0196(11) 0.0192(12) -0.0009(8) 0.0028(9) -0.0002(9)
C52 0.0367(13) 0.0246(12) 0.0240(13) 0.0019(9) 0.0044(11) -0.0071(10)
C53 0.0448(15) 0.0338(13) 0.0189(13) 0.0065(10) 0.0048(11) -0.0045(11)
C54 0.0382(14) 0.0341(13) 0.0170(13) -0.0003(10) -0.0045(10) -0.0056(11)
C55 0.0275(12) 0.0262(12) 0.0202(13) -0.0002(9) 0.0005(10) -0.0021(9)
C56 0.0354(13) 0.0322(13) 0.0191(13) -0.0007(10) 0.0004(10) -0.0101(10)
C57 0.0529(16) 0.0315(14) 0.0346(16) -0.0055(11) 0.0030(13) -0.0136(12)
C58 0.0342(14) 0.0574(18) 0.0309(16) 0.0004(12) -0.0023(12) -0.0133(13)
C59 0.0292(12) 0.0238(11) 0.0223(13) -0.0002(9) 0.0035(10) -0.0050(9)
C60 0.0380(14) 0.0278(13) 0.0304(15) -0.0049(10) 0.0032(11) -0.0049(10)
C61 0.0299(13) 0.0328(13) 0.0349(15) -0.0053(11) 0.0043(11) -0.0061(10)
C62 0.0370(13) 0.0247(12) 0.0281(14) -0.0024(10) 0.0061(11) -0.0017(10)
C63 0.0292(12) 0.0272(12) 0.0261(14) -0.0018(9) 0.0053(10) 0.0019(10)
C64 0.0263(11) 0.0212(11) 0.0183(12) 0.0033(8) 0.0015(9) 0.0024(9)
C65 0.0260(12) 0.0261(12) 0.0224(13) -0.0002(9) 0.0018(10) 0.0032(9)
C66 0.0245(12) 0.0275(12) 0.0297(14) 0.0016(10) 0.0055(10) 0.0057(9)
C67 0.0255(12) 0.0324(13) 0.0390(16) -0.0027(11) -0.0021(11) -0.0046(10)
C68 0.0365(15) 0.0379(15) 0.060(2) -0.0148(13) 0.0020(14) -0.0083(12)
C69 0.0334(14) 0.0540(18) 0.0459(19) -0.0007(14) -0.0104(13) -0.0042(13)
C70 0.0314(14) 0.0454(16) 0.060(2) -0.0048(14) 0.0110(13) -0.0096(12)
C71 0.0306(12) 0.0229(11) 0.0218(13) -0.0026(9) 0.0016(10) 0.0032(9)
C72 0.0351(13) 0.0252(12) 0.0299(14) -0.0013(10) -0.0005(11) 0.0016(10)
C73 0.0415(15) 0.0369(14) 0.0319(15) -0.0070(11) 0.0072(12) 0.0065(11)
C74 0.0396(14) 0.0314(13) 0.0203(13) -0.0042(10) -0.0002(11) 0.0036(11)

loop_
_atom_type_symbol
_atom_type_description
_atom_type_scat_dispersion_real
_atom_type_scat_dispersion_imag
_atom_type_scat_source
C C 0.0033 0.0016 'International Tables Vol C Tables 4.2.6.8 and 6.1.1.4'
H H 0.0000 0.0000 'International Tables Vol C Tables 4.2.6.8 and 6.1.1.4'
N N 0.0061 0.0033 'International Tables Vol C Tables 4.2.6.8 and 6.1.1.4'
Si Si 0.0817 0.0704 'International Tables Vol C Tables 4.2.6.8 and 6.1.1.4'

loop_
_geom_angle_atom_site_label_1
_geom_angle_atom_site_label_2
_geom_angle_atom_site_label_3
_geom_angle
N2 Si1 N1 87.02(9)
N2 Si1 C27 117.59(9)
N1 Si1 C27 113.91(10)
N2 Si1 Si2 43.26(6)
N1 Si1 Si2 43.82(6)
C27 Si1 Si2 128.65(7)
N2 Si2 N1 86.18(9)
N2 Si2 C26 117.13(11)
N1 Si2 C26 113.37(11)
N2 Si2 C25 112.44(11)
N1 Si2 C25 118.67(11)
C26 Si2 C25 108.11(13)
N2 Si2 Si1 42.93(6)
N1 Si2 Si1 43.31(6)
C26 Si2 Si1 123.90(9)
C25 Si2 Si1 127.96(9)
N5 Si3 N6 87.18(9)
N5 Si3 C64 115.42(9)
N6 Si3 C64 114.88(10)
N5 Si3 Si4 43.45(6)
N6 Si3 Si4 43.75(6)
C64 Si3 Si4 126.94(7)
N5 Si4 N6 86.21(8)
N5 Si4 C63 116.72(10)
N6 Si4 C63 114.74(10)
N5 Si4 C62 113.69(10)
N6 Si4 C62 116.02(10)
C63 Si4 C62 108.37(11)
N5 Si4 Si3 42.99(6)
N6 Si4 Si3 43.23(6)
C63 Si4 Si3 125.49(8)
C62 Si4 Si3 126.13(8)
C13 N1 Si1 132.98(14)
C13 N1 Si2 131.80(14)
Si1 N1 Si2 92.88(9)
C1 N2 Si1 134.12(15)
C1 N2 Si2 132.07(14)
Si1 N2 Si2 93.80(9)
C29 N3 C28 111.22(18)
C29 N3 C30 123.61(18)
C28 N3 C30 125.02(19)
C29 N4 C27 112.72(18)
C29 N4 C34 122.93(18)
C27 N4 C34 124.34(17)
C38 N5 Si3 132.32(14)
C38 N5 Si4 134.11(14)
Si3 N5 Si4 93.56(9)
C50 N6 Si3 130.46(14)
C50 N6 Si4 132.40(14)
Si3 N6 Si4 93.02(9)
C66 N7 C65 111.78(18)
C66 N7 C67 123.04(19)
C65 N7 C67 125.0(2)
C66 N8 C64 112.66(18)
C66 N8 C71 123.06(18)
C64 N8 C71 124.28(17)
C6 C1 C2 119.7(2)
C6 C1 N2 119.72(19)
C2 C1 N2 120.55(19)
C3 C2 C1 119.1(2)
C3 C2 C10 117.7(2)
C1 C2 C10 123.2(2)
C4 C3 C2 121.7(2)
C4 C3 H3 119.2
C2 C3 H3 119.2
C3 C4 C5 119.1(2)
C3 C4 H4 120.5
C5 C4 H4 120.5
C4 C5 C6 121.9(2)
C4 C5 H5 119.0
C6 C5 H5 119.0
C5 C6 C1 118.5(2)
C5 C6 C7 118.8(2)
C1 C6 C7 122.8(2)
C6 C7 C9 112.2(2)
C6 C7 C8 110.7(2)
C9 C7 C8 110.1(2)
C6 C7 H7 107.9
C9 C7 H7 107.9
C8 C7 H7 107.9
C7 C8 H8A 109.5
C7 C8 H8B 109.5
H8A C8 H8B 109.5
C7 C8 H8C 109.5
H8A C8 H8C 109.5
H8B C8 H8C 109.5
C7 C9 H9A 109.5
C7 C9 H9B 109.5
H9A C9 H9B 109.5
C7 C9 H9C 109.5
H9A C9 H9C 109.5
H9B C9 H9C 109.5
C2 C10 C11 111.5(2)
C2 C10 C12 110.7(2)
C11 C10 C12 110.3(2)
C2 C10 H10 108.1
C11 C10 H10 108.1
C12 C10 H10 108.1
C10 C11 H11A 109.5
C10 C11 H11B 109.5
H11A C11 H11B 109.5
C10 C11 H11C 109.5
H11A C11 H11C 109.5
H11B C11 H11C 109.5
C10 C12 H12A 109.5
C10 C12 H12B 109.5
H12A C12 H12B 109.5
C10 C12 H12C 109.5
H12A C12 H12C 109.5
H12B C12 H12C 109.5
C18 C13 C14 118.8(2)
C18 C13 N1 120.39(19)
C14 C13 N1 120.82(19)
C15 C14 C13 119.1(2)
C15 C14 C22 117.7(2)
C13 C14 C22 123.2(2)
C16 C15 C14 122.0(2)
C16 C15 H15 119.0
C14 C15 H15 119.0
C15 C16 C17 118.6(2)
C15 C16 H16 120.7
C17 C16 H16 120.7
C16 C17 C18 122.2(2)
C16 C17 H17 118.9
C18 C17 H17 118.9
C17 C18 C13 119.3(2)
C17 C18 C19 117.4(2)
C13 C18 C19 123.3(2)
C18 C19 C21 110.8(2)
C18 C19 C20 111.27(19)
C21 C19 C20 110.1(2)
C18 C19 H19 108.2
C21 C19 H19 108.2
C20 C19 H19 108.2
C19 C20 H20A 109.5
C19 C20 H20B 109.5
H20A C20 H20B 109.5
C19 C20 H20C 109.5
H20A C20 H20C 109.5
H20B C20 H20C 109.5
C19 C21 H21A 109.5
C19 C21 H21B 109.5
H21A C21 H21B 109.5
C19 C21 H21C 109.5
H21A C21 H21C 109.5
H21B C21 H21C 109.5
C14 C22 C24 110.31(18)
C14 C22 C23 111.47(19)
C24 C22 C23 111.04(19)
C14 C22 H22 108.0
C24 C22 H22 108.0
C23 C22 H22 108.0
C22 C23 H23A 109.5
C22 C23 H23B 109.5
H23A C23 H23B 109.5
C22 C23 H23C 109.5
H23A C23 H23C 109.5
H23B C23 H23C 109.5
C22 C24 H24A 109.5
C22 C24 H24B 109.5
H24A C24 H24B 109.5
C22 C24 H24C 109.5
H24A C24 H24C 109.5
H24B C24 H24C 109.5
Si2 C25 H25A 109.5
Si2 C25 H25B 109.5
H25A C25 H25B 109.5
Si2 C25 H25C 109.5
H25A C25 H25C 109.5
H25B C25 H25C 109.5
Si2 C26 H26A 109.5
Si2 C26 H26B 109.5
H26A C26 H26B 109.5
Si2 C26 H26C 109.5
H26A C26 H26C 109.5
H26B C26 H26C 109.5
C28 C27 N4 103.68(18)
C28 C27 Si1 122.23(16)
N4 C27 Si1 133.81(16)
C27 C28 N3 108.8(2)
C27 C28 H28 125.6
N3 C28 H28 125.6
N4 C29 N3 103.52(18)
N4 C29 H29 128.2
N3 C29 H29 128.2
N3 C30 C32 108.08(19)
N3 C30 C33 108.9(2)
C32 C30 C33 110.6(2)
N3 C30 C31 109.32(19)
C32 C30 C31 110.5(2)
C33 C30 C31 109.4(2)
C30 C31 H31A 109.5
C30 C31 H31B 109.5
H31A C31 H31B 109.5
C30 C31 H31C 109.5
H31A C31 H31C 109.5
H31B C31 H31C 109.5
C30 C32 H32A 109.5
C30 C32 H32B 109.5
H32A C32 H32B 109.5
C30 C32 H32C 109.5
H32A C32 H32C 109.5
H32B C32 H32C 109.5
C30 C33 H33A 109.5
C30 C33 H33B 109.5
H33A C33 H33B 109.5
C30 C33 H33C 109.5
H33A C33 H33C 109.5
H33B C33 H33C 109.5
N4 C34 C35 109.77(18)
N4 C34 C37 109.38(19)
C35 C34 C37 108.77(19)
N4 C34 C36 108.90(17)
C35 C34 C36 108.9(2)
C37 C34 C36 111.08(19)
C34 C35 H35A 109.5
C34 C35 H35B 109.5
H35A C35 H35B 109.5
C34 C35 H35C 109.5
H35A C35 H35C 109.5
H35B C35 H35C 109.5
C34 C36 H36A 109.5
C34 C36 H36B 109.5
H36A C36 H36B 109.5
C34 C36 H36C 109.5
H36A C36 H36C 109.5
H36B C36 H36C 109.5
C34 C37 H37A 109.5
C34 C37 H37B 109.5
H37A C37 H37B 109.5
C34 C37 H37C 109.5
H37A C37 H37C 109.5
H37B C37 H37C 109.5
C43 C38 C39 119.9(2)
C43 C38 N5 119.37(18)
C39 C38 N5 120.74(19)
C40 C39 C38 118.8(2)
C40 C39 C47 118.48(19)
C38 C39 C47 122.69(19)
C41 C40 C39 121.5(2)
C41 C40 H40 119.3
C39 C40 H40 119.3
C42 C41 C40 119.4(2)
C42 C41 H41 120.3
C40 C41 H41 120.3
C41 C42 C43 121.9(2)
C41 C42 H42 119.0
C43 C42 H42 119.0
C42 C43 C38 118.5(2)
C42 C43 C44 118.7(2)
C38 C43 C44 122.80(19)
C43 C44 C45 111.15(19)
C43 C44 C46 112.19(19)
C45 C44 C46 110.5(2)
C43 C44 H44 107.6
C45 C44 H44 107.6
C46 C44 H44 107.6
C44 C45 H45A 109.5
C44 C45 H45B 109.5
H45A C45 H45B 109.5
C44 C45 H45C 109.5
H45A C45 H45C 109.5
H45B C45 H45C 109.5
C44 C46 H46A 109.5
C44 C46 H46B 109.5
H46A C46 H46B 109.5
C44 C46 H46C 109.5
H46A C46 H46C 109.5
H46B C46 H46C 109.5
C39 C47 C49 110.62(19)
C39 C47 C48 111.68(18)
C49 C47 C48 110.90(18)
C39 C47 H47 107.8
C49 C47 H47 107.8
C48 C47 H47 107.8
C47 C48 H48A 109.5
C47 C48 H48B 109.5
H48A C48 H48B 109.5
C47 C48 H48C 109.5
H48A C48 H48C 109.5
H48B C48 H48C 109.5
C47 C49 H49A 109.5
C47 C49 H49B 109.5
H49A C49 H49B 109.5
C47 C49 H49C 109.5
H49A C49 H49C 109.5
H49B C49 H49C 109.5
C55 C50 C51 118.7(2)
C55 C50 N6 120.35(19)
C51 C50 N6 120.92(19)
C52 C51 C50 119.4(2)
C52 C51 C59 117.84(19)
C50 C51 C59 122.73(19)
C53 C52 C51 121.8(2)
C53 C52 H52 119.1
C51 C52 H52 119.1
C52 C53 C54 118.6(2)
C52 C53 H53 120.7
C54 C53 H53 120.7
C53 C54 C55 122.0(2)
C53 C54 H54 119.0
C55 C54 H54 119.0
C54 C55 C50 119.3(2)
C54 C55 C56 117.9(2)
C50 C55 C56 122.8(2)
C55 C56 C58 111.3(2)
C55 C56 C57 110.6(2)
C58 C56 C57 110.6(2)
C55 C56 H56 108.1
C58 C56 H56 108.1
C57 C56 H56 108.1
C56 C57 H57A 109.5
C56 C57 H57B 109.5
H57A C57 H57B 109.5
C56 C57 H57C 109.5
H57A C57 H57C 109.5
H57B C57 H57C 109.5
C56 C58 H58A 109.5
C56 C58 H58B 109.5
H58A C58 H58B 109.5
C56 C58 H58C 109.5
H58A C58 H58C 109.5
H58B C58 H58C 109.5
C51 C59 C60 111.49(18)
C51 C59 C61 110.65(19)
C60 C59 C61 111.23(18)
C51 C59 H59 107.8
C60 C59 H59 107.8
C61 C59 H59 107.8
C59 C60 H60A 109.5
C59 C60 H60B 109.5
H60A C60 H60B 109.5
C59 C60 H60C 109.5
H60A C60 H60C 109.5
H60B C60 H60C 109.5
C59 C61 H61A 109.5
C59 C61 H61B 109.5
H61A C61 H61B 109.5
C59 C61 H61C 109.5
H61A C61 H61C 109.5
H61B C61 H61C 109.5
Si4 C62 H62A 109.5
Si4 C62 H62B 109.5
H62A C62 H62B 109.5
Si4 C62 H62C 109.5
H62A C62 H62C 109.5
H62B C62 H62C 109.5
Si4 C63 H63A 109.5
Si4 C63 H63B 109.5
H63A C63 H63B 109.5
Si4 C63 H63C 109.5
H63A C63 H63C 109.5
H63B C63 H63C 109.5
C65 C64 N8 103.83(18)
C65 C64 Si3 122.02(17)
N8 C64 Si3 133.79(16)
C64 C65 N7 108.6(2)
C64 C65 H65 125.7
N7 C65 H65 125.7
N8 C66 N7 103.11(18)
N8 C66 H66 128.4
N7 C66 H66 128.4
N7 C67 C69 107.9(2)
N7 C67 C70 109.0(2)
C69 C67 C70 111.4(2)
N7 C67 C68 109.46(19)
C69 C67 C68 110.2(2)
C70 C67 C68 108.8(2)
C67 C68 H68A 109.5
C67 C68 H68B 109.5
H68A C68 H68B 109.5
C67 C68 H68C 109.5
H68A C68 H68C 109.5
H68B C68 H68C 109.5
C67 C69 H69A 109.5
C67 C69 H69B 109.5
H69A C69 H69B 109.5
C67 C69 H69C 109.5
H69A C69 H69C 109.5
H69B C69 H69C 109.5
C67 C70 H70A 109.5
C67 C70 H70B 109.5
H70A C70 H70B 109.5
C67 C70 H70C 109.5
H70A C70 H70C 109.5
H70B C70 H70C 109.5
N8 C71 C73 109.58(18)
N8 C71 C74 109.55(17)
C73 C71 C74 108.4(2)
N8 C71 C72 109.02(19)
C73 C71 C72 109.55(19)
C74 C71 C72 110.69(19)
C71 C72 H72A 109.5
C71 C72 H72B 109.5
H72A C72 H72B 109.5
C71 C72 H72C 109.5
H72A C72 H72C 109.5
H72B C72 H72C 109.5
C71 C73 H73A 109.5
C71 C73 H73B 109.5
H73A C73 H73B 109.5
C71 C73 H73C 109.5
H73A C73 H73C 109.5
H73B C73 H73C 109.5
C71 C74 H74A 109.5
C71 C74 H74B 109.5
H74A C74 H74B 109.5
C71 C74 H74C 109.5
H74A C74 H74C 109.5
H74B C74 H74C 109.5

loop_
_geom_bond_atom_site_label_1
_geom_bond_atom_site_label_2
_geom_bond_distance
Si1 N2 1.7298(18)
Si1 N1 1.7402(18)
Si1 C27 1.852(2)
Si1 Si2 2.5339(9)
Si2 N2 1.7405(19)
Si2 N1 1.7565(18)
Si2 C26 1.852(3)
Si2 C25 1.861(3)
Si3 N5 1.7316(18)
Si3 N6 1.7386(18)
Si3 C64 1.851(2)
Si3 Si4 2.5347(9)
Si4 N5 1.7466(19)
Si4 N6 1.7552(18)
Si4 C63 1.856(2)
Si4 C62 1.857(2)
N1 C13 1.437(3)
N2 C1 1.433(3)
N3 C29 1.369(3)
N3 C28 1.377(3)
N3 C30 1.493(3)
N4 C29 1.352(3)
N4 C27 1.422(3)
N4 C34 1.493(3)
N5 C38 1.425(3)
N6 C50 1.433(3)
N7 C66 1.368(3)
N7 C65 1.376(3)
N7 C67 1.488(3)
N8 C66 1.359(3)
N8 C64 1.424(3)
N8 C71 1.493(3)
C1 C6 1.409(3)
C1 C2 1.415(3)
C2 C3 1.383(3)
C2 C10 1.523(3)
C3 C4 1.373(3)
C3 H3 0.9300
C4 C5 1.385(4)
C4 H4 0.9300
C5 C6 1.389(3)
C5 H5 0.9300
C6 C7 1.526(3)
C7 C9 1.529(3)
C7 C8 1.530(4)
C7 H7 0.9800
C8 H8A 0.9600
C8 H8B 0.9600
C8 H8C 0.9600
C9 H9A 0.9600
C9 H9B 0.9600
C9 H9C 0.9600
C10 C11 1.532(3)
C10 C12 1.533(3)
C10 H10 0.9800
C11 H11A 0.9600
C11 H11B 0.9600
C11 H11C 0.9600
C12 H12A 0.9600
C12 H12B 0.9600
C12 H12C 0.9600
C13 C18 1.413(3)
C13 C14 1.418(3)
C14 C15 1.393(3)
C14 C22 1.521(3)
C15 C16 1.377(3)
C15 H15 0.9300
C16 C17 1.379(3)
C16 H16 0.9300
C17 C18 1.388(3)
C17 H17 0.9300
C18 C19 1.521(3)
C19 C21 1.524(3)
C19 C20 1.531(3)
C19 H19 0.9800
C20 H20A 0.9600
C20 H20B 0.9600
C20 H20C 0.9600
C21 H21A 0.9600
C21 H21B 0.9600
C21 H21C 0.9600
C22 C24 1.529(3)
C22 C23 1.532(3)
C22 H22 0.9800
C23 H23A 0.9600
C23 H23B 0.9600
C23 H23C 0.9600
C24 H24A 0.9600
C24 H24B 0.9600
C24 H24C 0.9600
C25 H25A 0.9600
C25 H25B 0.9600
C25 H25C 0.9600
C26 H26A 0.9600
C26 H26B 0.9600
C26 H26C 0.9600
C27 C28 1.354(3)
C28 H28 0.9300
C29 H29 0.9300
C30 C32 1.520(4)
C30 C33 1.523(3)
C30 C31 1.530(3)
C31 H31A 0.9600
C31 H31B 0.9600
C31 H31C 0.9600
C32 H32A 0.9600
C32 H32B 0.9600
C32 H32C 0.9600
C33 H33A 0.9600
C33 H33B 0.9600
C33 H33C 0.9600
C34 C35 1.523(3)
C34 C37 1.529(3)
C34 C36 1.530(3)
C35 H35A 0.9600
C35 H35B 0.9600
C35 H35C 0.9600
C36 H36A 0.9600
C36 H36B 0.9600
C36 H36C 0.9600
C37 H37A 0.9600
C37 H37B 0.9600
C37 H37C 0.9600
C38 C43 1.414(3)
C38 C39 1.416(3)
C39 C40 1.390(3)
C39 C47 1.525(3)
C40 C41 1.380(3)
C40 H40 0.9300
C41 C42 1.377(3)
C41 H41 0.9300
C42 C43 1.389(3)
C42 H42 0.9300
C43 C44 1.519(3)
C44 C45 1.527(3)
C44 C46 1.530(3)
C44 H44 0.9800
C45 H45A 0.9600
C45 H45B 0.9600
C45 H45C 0.9600
C46 H46A 0.9600
C46 H46B 0.9600
C46 H46C 0.9600
C47 C49 1.530(3)
C47 C48 1.532(3)
C47 H47 0.9800
C48 H48A 0.9600
C48 H48B 0.9600
C48 H48C 0.9600
C49 H49A 0.9600
C49 H49B 0.9600
C49 H49C 0.9600
C50 C55 1.412(3)
C50 C51 1.414(3)
C51 C52 1.390(3)
C51 C59 1.522(3)
C52 C53 1.377(3)
C52 H52 0.9300
C53 C54 1.379(3)
C53 H53 0.9300
C54 C55 1.389(3)
C54 H54 0.9300
C55 C56 1.522(3)
C56 C58 1.529(3)
C56 C57 1.532(3)
C56 H56 0.9800
C57 H57A 0.9600
C57 H57B 0.9600
C57 H57C 0.9600
C58 H58A 0.9600
C58 H58B 0.9600
C58 H58C 0.9600
C59 C60 1.525(3)
C59 C61 1.535(3)
C59 H59 0.9800
C60 H60A 0.9600
C60 H60B 0.9600
C60 H60C 0.9600
C61 H61A 0.9600
C61 H61B 0.9600
C61 H61C 0.9600
C62 H62A 0.9600
C62 H62B 0.9600
C62 H62C 0.9600
C63 H63A 0.9600
C63 H63B 0.9600
C63 H63C 0.9600
C64 C65 1.355(3)
C65 H65 0.9300
C66 H66 0.9300
C67 C69 1.518(4)
C67 C70 1.525(4)
C67 C68 1.540(3)
C68 H68A 0.9600
C68 H68B 0.9600
C68 H68C 0.9600
C69 H69A 0.9600
C69 H69B 0.9600
C69 H69C 0.9600
C70 H70A 0.9600
C70 H70B 0.9600
C70 H70C 0.9600
C71 C73 1.525(3)
C71 C74 1.526(3)
C71 C72 1.529(3)
C72 H72A 0.9600
C72 H72B 0.9600
C72 H72C 0.9600
C73 H73A 0.9600
C73 H73B 0.9600
C73 H73C 0.9600
C74 H74A 0.9600
C74 H74B 0.9600
C74 H74C 0.9600

loop_
_geom_torsion_atom_site_label_1
_geom_torsion_atom_site_label_2
_geom_torsion_atom_site_label_3
_geom_torsion_atom_site_label_4
_geom_torsion
N1 Si1 Si2 N2 -176.08(12)
C27 Si1 Si2 N2 -90.89(13)
N2 Si1 Si2 N1 176.08(12)
C27 Si1 Si2 N1 85.19(12)
N2 Si1 Si2 C26 -94.85(14)
N1 Si1 Si2 C26 89.07(13)
C27 Si1 Si2 C26 174.26(13)
N2 Si1 Si2 C25 82.66(14)
N1 Si1 Si2 C25 -93.42(14)
C27 Si1 Si2 C25 -8.23(15)
N6 Si3 Si4 N5 177.87(12)
C64 Si3 Si4 N5 89.27(12)
N5 Si3 Si4 N6 -177.87(12)
C64 Si3 Si4 N6 -88.61(12)
N5 Si3 Si4 C63 92.58(13)
N6 Si3 Si4 C63 -89.54(13)
C64 Si3 Si4 C63 -178.15(13)
N5 Si3 Si4 C62 -86.93(13)
N6 Si3 Si4 C62 90.95(13)
C64 Si3 Si4 C62 2.34(14)
N2 Si1 N1 C13 -166.3(2)
C27 Si1 N1 C13 74.8(2)
Si2 Si1 N1 C13 -163.6(2)
N2 Si1 N1 Si2 -2.69(8)
C27 Si1 N1 Si2 -121.65(9)
N2 Si2 N1 C13 166.6(2)
C26 Si2 N1 C13 48.6(2)
C25 Si2 N1 C13 -79.9(2)
Si1 Si2 N1 C13 163.9(2)
N2 Si2 N1 Si1 2.67(8)
C26 Si2 N1 Si1 -115.30(11)
C25 Si2 N1 Si1 116.22(11)
N1 Si1 N2 C1 -176.5(2)
C27 Si1 N2 C1 -61.0(2)
Si2 Si1 N2 C1 -179.2(2)
N1 Si1 N2 Si2 2.72(8)
C27 Si1 N2 Si2 118.23(10)
N1 Si2 N2 C1 176.5(2)
C26 Si2 N2 C1 -69.1(2)
C25 Si2 N2 C1 57.0(2)
Si1 Si2 N2 C1 179.2(2)
N1 Si2 N2 Si1 -2.69(8)
C26 Si2 N2 Si1 111.66(12)
C25 Si2 N2 Si1 -122.21(11)
N6 Si3 N5 C38 179.11(19)
C64 Si3 N5 C38 62.8(2)
Si4 Si3 N5 C38 -179.4(2)
N6 Si3 N5 Si4 -1.47(8)
C64 Si3 N5 Si4 -117.77(10)
N6 Si4 N5 C38 -179.1(2)
C63 Si4 N5 C38 65.0(2)
C62 Si4 N5 C38 -62.3(2)
Si3 Si4 N5 C38 179.4(2)
N6 Si4 N5 Si3 1.46(8)
C63 Si4 N5 Si3 -114.40(10)
C62 Si4 N5 Si3 118.27(10)
N5 Si3 N6 C50 160.27(19)
C64 Si3 N6 C50 -82.9(2)
Si4 Si3 N6 C50 158.8(2)
N5 Si3 N6 Si4 1.47(8)
C64 Si3 N6 Si4 118.27(9)
N5 Si4 N6 C50 -159.58(19)
C63 Si4 N6 C50 -41.8(2)
C62 Si4 N6 C50 85.9(2)
Si3 Si4 N6 C50 -158.1(2)
N5 Si4 N6 Si3 -1.45(8)
C63 Si4 N6 Si3 116.30(10)
C62 Si4 N6 Si3 -116.02(10)
Si1 N2 C1 C6 -92.8(3)
Si2 N2 C1 C6 88.3(3)
Si1 N2 C1 C2 87.6(3)
Si2 N2 C1 C2 -91.3(2)
C6 C1 C2 C3 -0.7(3)
N2 C1 C2 C3 178.8(2)
C6 C1 C2 C10 177.6(2)
N2 C1 C2 C10 -2.8(3)
C1 C2 C3 C4 -0.2(4)
C10 C2 C3 C4 -178.6(2)
C2 C3 C4 C5 1.0(4)
C3 C4 C5 C6 -0.8(4)
C4 C5 C6 C1 -0.1(4)
C4 C5 C6 C7 179.5(3)
C2 C1 C6 C5 0.8(3)
N2 C1 C6 C5 -178.7(2)
C2 C1 C6 C7 -178.7(2)
N2 C1 C6 C7 1.7(3)
C5 C6 C7 C9 60.9(3)
C1 C6 C7 C9 -119.5(3)
C5 C6 C7 C8 -62.6(3)
C1 C6 C7 C8 117.0(3)
C3 C2 C10 C11 -57.6(3)
C1 C2 C10 C11 124.1(2)
C3 C2 C10 C12 65.7(3)
C1 C2 C10 C12 -112.7(2)
Si1 N1 C13 C18 -121.7(2)
Si2 N1 C13 C18 80.6(3)
Si1 N1 C13 C14 57.9(3)
Si2 N1 C13 C14 -99.8(2)
C18 C13 C14 C15 1.4(3)
N1 C13 C14 C15 -178.17(19)
C18 C13 C14 C22 -179.50(19)
N1 C13 C14 C22 0.9(3)
C13 C14 C15 C16 -0.8(3)
C22 C14 C15 C16 -179.9(2)
C14 C15 C16 C17 -0.7(4)
C15 C16 C17 C18 1.6(4)
C16 C17 C18 C13 -0.9(3)
C16 C17 C18 C19 178.6(2)
C14 C13 C18 C17 -0.6(3)
N1 C13 C18 C17 179.00(19)
C14 C13 C18 C19 179.9(2)
N1 C13 C18 C19 -0.5(3)
C17 C18 C19 C21 -60.7(3)
C13 C18 C19 C21 118.8(2)
C17 C18 C19 C20 62.2(3)
C13 C18 C19 C20 -118.3(2)
C15 C14 C22 C24 69.7(3)
C13 C14 C22 C24 -109.4(2)
C15 C14 C22 C23 -54.1(3)
C13 C14 C22 C23 126.8(2)
C29 N4 C27 C28 0.3(2)
C34 N4 C27 C28 179.23(19)
C29 N4 C27 Si1 -173.49(17)
C34 N4 C27 Si1 5.5(3)
N2 Si1 C27 C28 -73.4(2)
N1 Si1 C27 C28 26.3(2)
Si2 Si1 C27 C28 -22.7(2)
N2 Si1 C27 N4 99.5(2)
N1 Si1 C27 N4 -160.86(19)
Si2 Si1 C27 N4 150.14(17)
N4 C27 C28 N3 -1.1(2)
Si1 C27 C28 N3 173.64(15)
C29 N3 C28 C27 1.5(3)
C30 N3 C28 C27 177.1(2)
C27 N4 C29 N3 0.6(2)
C34 N4 C29 N3 -178.37(18)
C28 N3 C29 N4 -1.3(2)
C30 N3 C29 N4 -176.92(19)
C29 N3 C30 C32 90.9(3)
C28 N3 C30 C32 -84.2(3)
C29 N3 C30 C33 -29.3(3)
C28 N3 C30 C33 155.7(2)
C29 N3 C30 C31 -148.7(2)
C28 N3 C30 C31 36.2(3)
C29 N4 C34 C35 3.0(3)
C27 N4 C34 C35 -175.88(19)
C29 N4 C34 C37 -116.3(2)
C27 N4 C34 C37 64.9(3)
C29 N4 C34 C36 122.1(2)
C27 N4 C34 C36 -56.7(3)
Si3 N5 C38 C43 88.6(2)
Si4 N5 C38 C43 -90.6(2)
Si3 N5 C38 C39 -90.2(2)
Si4 N5 C38 C39 90.6(2)
C43 C38 C39 C40 0.3(3)
N5 C38 C39 C40 179.09(18)
C43 C38 C39 C47 -177.69(19)
N5 C38 C39 C47 1.1(3)
C38 C39 C40 C41 -0.8(3)
C47 C39 C40 C41 177.3(2)
C39 C40 C41 C42 0.7(3)
C40 C41 C42 C43 -0.1(3)
C41 C42 C43 C38 -0.4(3)
C41 C42 C43 C44 -178.9(2)
C39 C38 C43 C42 0.3(3)
N5 C38 C43 C42 -178.53(18)
C39 C38 C43 C44 178.67(19)
N5 C38 C43 C44 -0.1(3)
C42 C43 C44 C45 60.2(3)
C38 C43 C44 C45 -118.2(2)
C42 C43 C44 C46 -64.2(3)
C38 C43 C44 C46 117.4(2)
C40 C39 C47 C49 -62.0(3)
C38 C39 C47 C49 116.0(2)
C40 C39 C47 C48 62.0(3)
C38 C39 C47 C48 -120.0(2)
Si3 N6 C50 C55 119.4(2)
Si4 N6 C50 C55 -89.9(2)
Si3 N6 C50 C51 -60.5(3)
Si4 N6 C50 C51 90.2(2)
C55 C50 C51 C52 -3.3(3)
N6 C50 C51 C52 176.65(19)
C55 C50 C51 C59 176.22(19)
N6 C50 C51 C59 -3.8(3)
C50 C51 C52 C53 1.4(3)
C59 C51 C52 C53 -178.1(2)
C51 C52 C53 C54 0.8(4)
C52 C53 C54 C55 -1.1(4)
C53 C54 C55 C50 -0.9(4)
C53 C54 C55 C56 179.0(2)
C51 C50 C55 C54 3.0(3)
N6 C50 C55 C54 -176.9(2)
C51 C50 C55 C56 -176.9(2)
N6 C50 C55 C56 3.2(3)
C54 C55 C56 C58 61.2(3)
C50 C55 C56 C58 -118.9(2)
C54 C55 C56 C57 -62.2(3)
C50 C55 C56 C57 117.7(2)
C52 C51 C59 C60 -63.8(3)
C50 C51 C59 C60 116.7(2)
C52 C51 C59 C61 60.5(3)
C50 C51 C59 C61 -119.0(2)
C66 N8 C64 C65 0.0(2)
C71 N8 C64 C65 -179.46(19)
C66 N8 C64 Si3 172.90(18)
C71 N8 C64 Si3 -6.6(3)
N5 Si3 C64 C65 75.3(2)
N6 Si3 C64 C65 -23.9(2)
Si4 Si3 C64 C65 25.7(2)
N5 Si3 C64 N8 -96.5(2)
N6 Si3 C64 N8 164.24(19)
Si4 Si3 C64 N8 -146.12(17)
N8 C64 C65 N7 1.0(2)
Si3 C64 C65 N7 -172.97(15)
C66 N7 C65 C64 -1.7(3)
C67 N7 C65 C64 -177.2(2)
C64 N8 C66 N7 -1.0(2)
C71 N8 C66 N7 178.51(19)
C65 N7 C66 N8 1.6(2)
C67 N7 C66 N8 177.22(19)
C66 N7 C67 C69 -88.9(3)
C65 N7 C67 C69 86.1(3)
C66 N7 C67 C70 32.3(3)
C65 N7 C67 C70 -152.7(2)
C66 N7 C67 C68 151.2(2)
C65 N7 C67 C68 -33.8(3)
C66 N8 C71 C73 -7.9(3)
C64 N8 C71 C73 171.47(19)
C66 N8 C71 C74 -126.8(2)
C64 N8 C71 C74 52.6(3)
C66 N8 C71 C72 111.9(2)
C64 N8 C71 C72 -68.6(2)
